data_1503420
loop_
_publ_author_name
'Qin, Qian'
'Mague, Joel T.'
'Pascal, Jr, Robert A'

_publ_section_title
;
 An in-ketocyclophane.
;
_journal_issue 5
_journal_name_full 'Organic letters'
_journal_page_first 928
_journal_page_last 930
_journal_paper_doi 10.1021/ol9028572
_journal_volume 12
_journal_year 2010
_chemical_formula_moiety 'C23 H20 O S2'
_chemical_formula_sum 'C23 H20 O S2'
_chemical_formula_weight 376.51
_space_group_IT_number 14
_symmetry_cell_setting monoclinic
_symmetry_space_group_name_Hall '-P 2yn'
_symmetry_space_group_name_H-M 'P 1 21/n 1'
_atom_sites_solution_hydrogens geom
_atom_sites_solution_primary direct
_atom_sites_solution_secondary difmap
_cell_angle_alpha 90.00
_cell_angle_beta 100.708(3)
_cell_angle_gamma 90.00
_cell_formula_units_Z 4
_cell_length_a 9.620(3)
_cell_length_b 12.162(3)
_cell_length_c 16.180(4)
_cell_measurement_reflns_used 1069
_cell_measurement_temperature 100(2)
_cell_measurement_theta_max 27.08
_cell_measurement_theta_min 2.29
_cell_volume 1860.1(9)
_computing_cell_refinement 'Bruker SAINT (Bruker-AXS 2008)'
_computing_data_collection 'Bruker APEX2 (Bruker-AXS, 2009)'
_computing_data_reduction 'Bruker SAINT (Bruker-AXS 2008)'
_computing_molecular_graphics 'Bruker SHELXTL(Bruker-AXS 2008a)'
_computing_publication_material 'Bruker SHELXTL(Bruker-AXS 2008a)'
_computing_structure_refinement 'SHELXL-97 (Sheldrick, 2008)'
_computing_structure_solution 'SHELXS-97 (Sheldrick, 2008)'
_diffrn_ambient_temperature 100(2)
_diffrn_measured_fraction_theta_full 0.980
_diffrn_measured_fraction_theta_max 0.980
_diffrn_measurement_device_type 'Bruker APEX-I CCD'
_diffrn_measurement_method '\f and \w scans'
_diffrn_radiation_monochromator graphite
_diffrn_radiation_source 'fine-focus sealed tube'
_diffrn_radiation_type MoK\a
_diffrn_radiation_wavelength 0.71073
_diffrn_reflns_av_R_equivalents 0.0648
_diffrn_reflns_av_sigmaI/netI 0.0531
_diffrn_reflns_limit_h_max 12
_diffrn_reflns_limit_h_min -12
_diffrn_reflns_limit_k_max 15
_diffrn_reflns_limit_k_min 0
_diffrn_reflns_limit_l_max 20
_diffrn_reflns_limit_l_min 0
_diffrn_reflns_number 8848
_diffrn_reflns_theta_full 27.26
_diffrn_reflns_theta_max 27.26
_diffrn_reflns_theta_min 2.11
_exptl_absorpt_coefficient_mu 0.295
_exptl_absorpt_correction_T_max 0.9604
_exptl_absorpt_correction_T_min 0.9265
_exptl_absorpt_correction_type multi-scan
_exptl_crystal_colour colourless
_exptl_crystal_density_diffrn 1.345
_exptl_crystal_density_method 'not measured'
_exptl_crystal_description Block
_exptl_crystal_F_000 792
_exptl_crystal_size_max 0.22
_exptl_crystal_size_mid 0.15
_exptl_crystal_size_min 0.14
_refine_diff_density_max 0.846
_refine_diff_density_min -0.487
_refine_diff_density_rms 0.090
_refine_ls_extinction_method none
_refine_ls_goodness_of_fit_ref 1.100
_refine_ls_hydrogen_treatment constr
_refine_ls_matrix_type full
_refine_ls_number_parameters 237
_refine_ls_number_reflns 4583
_refine_ls_number_restraints 0
_refine_ls_restrained_S_all 1.100
_refine_ls_R_factor_all 0.0896
_refine_ls_R_factor_gt 0.0684
_refine_ls_shift/su_max 0.000
_refine_ls_shift/su_mean 0.000
_refine_ls_structure_factor_coef Fsqd
_refine_ls_weighting_details 'calc w=1/[\s^2^(Fo^2^)+(0.0760P)^2^+3.1948P] where P=(Fo^2^+2Fc^2^)/3'
_refine_ls_weighting_scheme calc
_refine_ls_wR_factor_gt 0.1689
_refine_ls_wR_factor_ref 0.1829
_reflns_number_gt 3561
_reflns_number_total 4583
_reflns_threshold_expression >2sigma(I)
_cod_data_source_file ol9028572_si_003.cif
_cod_data_source_block rp006_0m
_cod_depositor_comments
;
The following automatic conversions were performed:

'_symmetry_cell_setting' value 'Monoclinic' changed to 'monoclinic'
according to /home/saulius/struct/CIF-dictionaries/cif_core.dic
dictionary named 'cif_core.dic' version 2.4.2 from 2011-04-26.

Automatic conversion script
Id: cif_fix_values 1715 2011-07-08 13:25:40Z adriana 
;
_cod_original_cell_volume 1860.0(8)
_cod_original_sg_symbol_H-M P2(1)/n
_cod_database_code 1503420

loop_
_symmetry_equiv_pos_as_xyz
'x, y, z'
'-x+1/2, y+1/2, -z+1/2'
'-x, -y, -z'
'x-1/2, -y-1/2, z-1/2'

loop_
_atom_site_label
_atom_site_type_symbol
_atom_site_fract_x
_atom_site_fract_y
_atom_site_fract_z
_atom_site_U_iso_or_equiv
_atom_site_adp_type
_atom_site_occupancy
_atom_site_symmetry_multiplicity
_atom_site_calc_flag
_atom_site_refinement_flags
S1 S -0.02515(10) 0.63157(6) 0.13495(6) 0.0252(3) Uani 1 1 d .
S2 S 0.05894(10) 0.15377(7) 0.40846(6) 0.0273(3) Uani 1 1 d .
O1 O -0.2128(3) 0.29143(18) 0.14231(17) 0.0272(6) Uani 1 1 d .
C1 C -0.0730(4) 0.4870(2) 0.1288(2) 0.0220(7) Uani 1 1 d .
H1A H -0.0962 0.4647 0.1835 0.026 Uiso 1 1 calc R
H1B H -0.1601 0.4785 0.0858 0.026 Uiso 1 1 calc R
C2 C 0.0375(4) 0.4077(3) 0.1076(2) 0.0204(7) Uani 1 1 d .
C3 C 0.1576(4) 0.4452(3) 0.0808(2) 0.0251(8) Uani 1 1 d .
H3 H 0.1679 0.5220 0.0732 0.030 Uiso 1 1 calc R
C4 C 0.2634(4) 0.3759(3) 0.0644(2) 0.0273(8) Uani 1 1 d .
H4 H 0.3436 0.4051 0.0454 0.033 Uiso 1 1 calc R
C5 C 0.2513(4) 0.2626(3) 0.0761(3) 0.0288(8) Uani 1 1 d .
H5 H 0.3235 0.2140 0.0657 0.035 Uiso 1 1 calc R
C6 C 0.1333(4) 0.2222(3) 0.1028(2) 0.0257(8) Uani 1 1 d .
H6 H 0.1260 0.1454 0.1117 0.031 Uiso 1 1 calc R
C7 C 0.0232(4) 0.2913(3) 0.1175(2) 0.0212(7) Uani 1 1 d .
C8 C -0.1035(4) 0.2409(3) 0.1434(2) 0.0213(7) Uani 1 1 d .
C9 C -0.0979(4) 0.1206(3) 0.1708(2) 0.0228(8) Uani 1 1 d .
C10 C -0.1062(4) 0.0383(3) 0.1097(3) 0.0261(8) Uani 1 1 d .
H10 H -0.1065 0.0574 0.0527 0.031 Uiso 1 1 calc R
C11 C -0.1142(4) -0.0724(3) 0.1325(3) 0.0268(8) Uani 1 1 d .
H11 H -0.1211 -0.1285 0.0911 0.032 Uiso 1 1 calc R
C12 C -0.1120(4) -0.0993(3) 0.2156(3) 0.0277(8) Uani 1 1 d .
H12 H -0.1162 -0.1743 0.2313 0.033 Uiso 1 1 calc R
C13 C -0.1039(4) -0.0180(3) 0.2766(3) 0.0258(8) Uani 1 1 d .
H13 H -0.1036 -0.0379 0.3334 0.031 Uiso 1 1 calc R
C14 C -0.0959(4) 0.0942(3) 0.2549(2) 0.0229(7) Uani 1 1 d .
C15 C -0.0876(4) 0.1811(3) 0.3225(2) 0.0255(8) Uani 1 1 d .
H15A H -0.1772 0.1822 0.3443 0.031 Uiso 1 1 calc R
H15B H -0.0749 0.2543 0.2982 0.031 Uiso 1 1 calc R
C16 C 0.0690(5) 0.2860(3) 0.4623(2) 0.0320(9) Uani 1 1 d .
H16A H -0.0198 0.2981 0.4836 0.038 Uiso 1 1 calc R
H16B H 0.1477 0.2838 0.5113 0.038 Uiso 1 1 calc R
C17 C 0.0920(4) 0.3821(3) 0.4061(2) 0.0243(8) Uani 1 1 d .
C18 C -0.0092(4) 0.4659(3) 0.3915(2) 0.0255(8) Uani 1 1 d .
H18 H -0.0866 0.4656 0.4205 0.031 Uiso 1 1 calc R
C19 C 0.0031(4) 0.5496(3) 0.3349(2) 0.0246(8) Uani 1 1 d .
H19 H -0.0654 0.6067 0.3260 0.030 Uiso 1 1 calc R
C20 C 0.1143(4) 0.5510(3) 0.2909(2) 0.0233(7) Uani 1 1 d .
C21 C 0.2168(4) 0.4678(3) 0.3073(2) 0.0237(7) Uani 1 1 d .
H21 H 0.2946 0.4680 0.2787 0.028 Uiso 1 1 calc R
C22 C 0.2055(4) 0.3854(3) 0.3646(2) 0.0243(8) Uani 1 1 d .
H22 H 0.2765 0.3303 0.3756 0.029 Uiso 1 1 calc R
C23 C 0.1236(4) 0.6361(3) 0.2245(2) 0.0249(8) Uani 1 1 d .
H23A H 0.2129 0.6252 0.2035 0.030 Uiso 1 1 calc R
H23B H 0.1272 0.7100 0.2505 0.030 Uiso 1 1 calc R

loop_
_atom_site_aniso_label
_atom_site_aniso_U_11
_atom_site_aniso_U_22
_atom_site_aniso_U_33
_atom_site_aniso_U_23
_atom_site_aniso_U_13
_atom_site_aniso_U_12
S1 0.0299(5) 0.0123(4) 0.0332(6) -0.0003(3) 0.0055(4) -0.0001(3)
S2 0.0282(5) 0.0202(4) 0.0335(6) 0.0034(3) 0.0056(4) 0.0014(4)
O1 0.0199(13) 0.0164(11) 0.0457(17) -0.0015(10) 0.0069(11) 0.0029(10)
C1 0.0228(17) 0.0123(14) 0.031(2) -0.0002(13) 0.0056(15) -0.0011(13)
C2 0.0215(17) 0.0173(15) 0.0228(18) -0.0015(13) 0.0053(14) 0.0006(13)
C3 0.0287(19) 0.0205(16) 0.027(2) -0.0011(14) 0.0079(15) -0.0029(14)
C4 0.0250(19) 0.0290(18) 0.030(2) 0.0046(15) 0.0097(15) -0.0037(15)
C5 0.0268(19) 0.0226(17) 0.039(2) 0.0032(15) 0.0099(16) 0.0075(15)
C6 0.0241(19) 0.0152(15) 0.038(2) 0.0045(14) 0.0056(16) 0.0020(14)
C7 0.0203(17) 0.0158(15) 0.0276(19) 0.0015(13) 0.0051(14) 0.0008(13)
C8 0.0232(18) 0.0148(14) 0.0253(19) -0.0034(12) 0.0032(14) -0.0001(13)
C9 0.0169(16) 0.0122(14) 0.040(2) -0.0006(13) 0.0073(15) 0.0020(12)
C10 0.0242(19) 0.0182(16) 0.036(2) -0.0010(14) 0.0064(16) -0.0001(14)
C11 0.0230(18) 0.0133(15) 0.045(2) -0.0047(14) 0.0074(16) 0.0002(13)
C12 0.0218(18) 0.0127(15) 0.049(3) -0.0008(14) 0.0083(17) -0.0005(13)
C13 0.0225(18) 0.0169(16) 0.039(2) 0.0037(14) 0.0092(16) 0.0006(13)
C14 0.0163(16) 0.0155(15) 0.037(2) -0.0003(14) 0.0056(15) 0.0004(13)
C15 0.0233(18) 0.0186(16) 0.034(2) -0.0016(14) 0.0048(16) 0.0029(14)
C16 0.039(2) 0.0307(19) 0.027(2) 0.0008(15) 0.0082(17) -0.0038(17)
C17 0.0262(19) 0.0207(16) 0.0259(19) -0.0029(13) 0.0043(15) -0.0045(14)
C18 0.0208(18) 0.0285(18) 0.028(2) -0.0058(14) 0.0069(15) -0.0040(15)
C19 0.0229(18) 0.0215(16) 0.029(2) -0.0033(14) 0.0037(15) 0.0000(14)
C20 0.0262(19) 0.0165(15) 0.0269(19) -0.0042(13) 0.0045(15) -0.0030(14)
C21 0.0205(17) 0.0204(16) 0.031(2) -0.0042(14) 0.0076(15) -0.0029(14)
C22 0.0232(18) 0.0182(15) 0.031(2) -0.0019(13) 0.0051(15) 0.0006(14)
C23 0.0256(18) 0.0160(15) 0.034(2) -0.0007(14) 0.0072(15) -0.0042(14)

loop_
_atom_type_symbol
_atom_type_description
_atom_type_scat_dispersion_real
_atom_type_scat_dispersion_imag
_atom_type_scat_source
C C 0.0033 0.0016 'International Tables Vol C Tables 4.2.6.8 and 6.1.1.4'
H H 0.0000 0.0000 'International Tables Vol C Tables 4.2.6.8 and 6.1.1.4'
O O 0.0106 0.0060 'International Tables Vol C Tables 4.2.6.8 and 6.1.1.4'
S S 0.1246 0.1234 'International Tables Vol C Tables 4.2.6.8 and 6.1.1.4'

loop_
_geom_angle_atom_site_label_1
_geom_angle_atom_site_label_2
_geom_angle_atom_site_label_3
_geom_angle
C1 S1 C23 102.98(16)
C15 S2 C16 99.72(17)
C2 C1 S1 116.4(2)
C2 C1 H1A 108.2
S1 C1 H1A 108.2
C2 C1 H1B 108.2
S1 C1 H1B 108.2
H1A C1 H1B 107.3
C3 C2 C7 117.6(3)
C3 C2 C1 121.4(3)
C7 C2 C1 121.0(3)
C4 C3 C2 123.1(3)
C4 C3 H3 118.5
C2 C3 H3 118.5
C3 C4 C5 119.4(3)
C3 C4 H4 120.3
C5 C4 H4 120.3
C6 C5 C4 119.1(3)
C6 C5 H5 120.4
C4 C5 H5 120.4
C5 C6 C7 122.0(3)
C5 C6 H6 119.0
C7 C6 H6 119.0
C6 C7 C2 118.7(3)
C6 C7 C8 118.8(3)
C2 C7 C8 122.5(3)
O1 C8 C7 122.6(3)
O1 C8 C9 118.2(3)
C7 C8 C9 119.2(3)
C14 C9 C10 120.9(3)
C14 C9 C8 119.8(3)
C10 C9 C8 119.1(3)
C9 C10 C11 119.9(4)
C9 C10 H10 120.0
C11 C10 H10 120.0
C12 C11 C10 119.5(3)
C12 C11 H11 120.2
C10 C11 H11 120.2
C11 C12 C13 120.8(3)
C11 C12 H12 119.6
C13 C12 H12 119.6
C12 C13 C14 120.6(4)
C12 C13 H13 119.7
C14 C13 H13 119.7
C9 C14 C13 118.2(3)
C9 C14 C15 122.4(3)
C13 C14 C15 119.5(3)
C14 C15 S2 110.8(2)
C14 C15 H15A 109.5
S2 C15 H15A 109.5
C14 C15 H15B 109.5
S2 C15 H15B 109.5
H15A C15 H15B 108.1
C17 C16 S2 113.2(3)
C17 C16 H16A 108.9
S2 C16 H16A 108.9
C17 C16 H16B 108.9
S2 C16 H16B 108.9
H16A C16 H16B 107.8
C22 C17 C18 118.9(3)
C22 C17 C16 121.8(3)
C18 C17 C16 119.1(3)
C19 C18 C17 120.2(3)
C19 C18 H18 119.9
C17 C18 H18 119.9
C20 C19 C18 121.0(3)
C20 C19 H19 119.5
C18 C19 H19 119.5
C19 C20 C21 118.4(3)
C19 C20 C23 121.8(3)
C21 C20 C23 119.8(3)
C22 C21 C20 120.6(3)
C22 C21 H21 119.7
C20 C21 H21 119.7
C21 C22 C17 120.9(3)
C21 C22 H22 119.6
C17 C22 H22 119.6
C20 C23 S1 113.6(2)
C20 C23 H23A 108.8
S1 C23 H23A 108.8
C20 C23 H23B 108.8
S1 C23 H23B 108.8
H23A C23 H23B 107.7

loop_
_geom_bond_atom_site_label_1
_geom_bond_atom_site_label_2
_geom_bond_distance
S1 C1 1.816(3)
S1 C23 1.839(4)
S2 C15 1.817(4)
S2 C16 1.822(4)
O1 C8 1.215(4)
C1 C2 1.521(5)
C1 H1A 0.9900
C1 H1B 0.9900
C2 C3 1.384(5)
C2 C7 1.434(4)
C3 C4 1.384(5)
C3 H3 0.9500
C4 C5 1.400(5)
C4 H4 0.9500
C5 C6 1.379(5)
C5 H5 0.9500
C6 C7 1.405(5)
C6 H6 0.9500
C7 C8 1.493(5)
C8 C9 1.527(4)
C9 C14 1.394(5)
C9 C10 1.398(5)
C10 C11 1.402(5)
C10 H10 0.9500
C11 C12 1.380(6)
C11 H11 0.9500
C12 C13 1.388(5)
C12 H12 0.9500
C13 C14 1.416(4)
C13 H13 0.9500
C14 C15 1.513(5)
C15 H15A 0.9900
C15 H15B 0.9900
C16 C17 1.521(5)
C16 H16A 0.9900
C16 H16B 0.9900
C17 C22 1.385(5)
C17 C18 1.399(5)
C18 C19 1.390(5)
C18 H18 0.9500
C19 C20 1.390(5)
C19 H19 0.9500
C20 C21 1.404(5)
C20 C23 1.506(5)
C21 C22 1.384(5)
C21 H21 0.9500
C22 H22 0.9500
C23 H23A 0.9900
C23 H23B 0.9900

loop_
_geom_torsion_atom_site_label_1
_geom_torsion_atom_site_label_2
_geom_torsion_atom_site_label_3
_geom_torsion_atom_site_label_4
_geom_torsion
C23 S1 C1 C2 -64.4(3)
S1 C1 C2 C3 -10.4(5)
S1 C1 C2 C7 167.4(3)
C7 C2 C3 C4 -0.8(5)
C1 C2 C3 C4 177.1(3)
C2 C3 C4 C5 -0.8(6)
C3 C4 C5 C6 0.7(6)
C4 C5 C6 C7 1.1(6)
C5 C6 C7 C2 -2.7(6)
C5 C6 C7 C8 177.8(4)
C3 C2 C7 C6 2.5(5)
C1 C2 C7 C6 -175.5(3)
C3 C2 C7 C8 -178.0(3)
C1 C2 C7 C8 4.1(5)
C6 C7 C8 O1 -166.2(4)
C2 C7 C8 O1 14.3(6)
C6 C7 C8 C9 12.6(5)
C2 C7 C8 C9 -166.9(3)
O1 C8 C9 C14 -70.9(5)
C7 C8 C9 C14 110.2(4)
O1 C8 C9 C10 104.0(4)
C7 C8 C9 C10 -74.8(4)
C14 C9 C10 C11 0.7(5)
C8 C9 C10 C11 -174.2(3)
C9 C10 C11 C12 -0.8(5)
C10 C11 C12 C13 0.8(5)
C11 C12 C13 C14 -0.7(5)
C10 C9 C14 C13 -0.5(5)
C8 C9 C14 C13 174.3(3)
C10 C9 C14 C15 -179.8(3)
C8 C9 C14 C15 -4.9(5)
C12 C13 C14 C9 0.6(5)
C12 C13 C14 C15 179.8(3)
C9 C14 C15 S2 -126.2(3)
C13 C14 C15 S2 54.6(4)
C16 S2 C15 C14 165.7(3)
C15 S2 C16 C17 -57.6(3)
S2 C16 C17 C22 -56.0(4)
S2 C16 C17 C18 119.6(3)
C22 C17 C18 C19 1.3(5)
C16 C17 C18 C19 -174.4(3)
C17 C18 C19 C20 0.9(5)
C18 C19 C20 C21 -2.1(5)
C18 C19 C20 C23 175.3(3)
C19 C20 C21 C22 1.2(5)
C23 C20 C21 C22 -176.3(3)
C20 C21 C22 C17 1.0(5)
C18 C17 C22 C21 -2.2(5)
C16 C17 C22 C21 173.4(3)
C19 C20 C23 S1 -61.8(4)
C21 C20 C23 S1 115.6(3)
C1 S1 C23 C20 -31.1(3)
